data_8107475
loop_
_publ_author_name
'Lin, Na'
'Sun, Ruiqin'
'Li, Xiaofang'

_publ_section_title
;
 Crystal structure of tetrapropylammonium guanidinium
 4,4&#x2032;-sulfonyldibenzoate monohydrate, C27H44N4O7S
;
_journal_issue 3
_journal_name_full 'Zeitschrift f\"ur Kristallographie - New Crystal Structures'
_journal_page_first 487
_journal_page_last 489
_journal_paper_doi 10.1515/ncrs-2023-0047
_journal_volume 238
_journal_year 2023
_chemical_formula_moiety 'C12 H28 N, C14 H8 O6 S, C H6 N3, H2 O'
_chemical_formula_sum 'C27 H44 N4 O7 S'
_chemical_formula_weight 568.72
_space_group_crystal_system monoclinic
_space_group_IT_number 14
_space_group_name_Hall '-P 2yn'
_space_group_name_H-M_alt 'P 1 21/n 1'
_atom_sites_solution_hydrogens mixed
_audit_creation_method SHELXL-2014/7
_cell_angle_alpha 90
_cell_angle_beta 98.371(3)
_cell_angle_gamma 90
_cell_formula_units_Z 4
_cell_length_a 10.216(3)
_cell_length_b 18.133(5)
_cell_length_c 17.036(5)
_cell_measurement_reflns_used 9780
_cell_measurement_temperature 296(2)
_cell_measurement_theta_max 28.78
_cell_measurement_theta_min 2.25
_cell_volume 3122.2(16)
_computing_cell_refinement 'Bruker SMART'
_computing_data_collection 'Bruker SMART'
_computing_data_reduction 'Bruker SAINT'
_computing_molecular_graphics 'SHELXL-2014/7 (Sheldrick, 2014)'
_computing_publication_material 'SHELXL-2014/7 (Sheldrick, 2014)'
_computing_structure_refinement 'SHELXL-2014/7 (Sheldrick, 2014)'
_computing_structure_solution 'SHELXL-2014/7 (Sheldrick, 2014)'
_diffrn_ambient_temperature 296(2)
_diffrn_measured_fraction_theta_full 0.999
_diffrn_measured_fraction_theta_max 0.999
_diffrn_measurement_device_type 'Bruker APEX-II CCD'
_diffrn_measurement_method '\f and \w scans'
_diffrn_radiation_type MoK\a
_diffrn_radiation_wavelength 0.71073
_diffrn_reflns_av_R_equivalents 0.0248
_diffrn_reflns_av_unetI/netI 0.0219
_diffrn_reflns_Laue_measured_fraction_full 0.999
_diffrn_reflns_Laue_measured_fraction_max 0.999
_diffrn_reflns_limit_h_max 12
_diffrn_reflns_limit_h_min -12
_diffrn_reflns_limit_k_max 20
_diffrn_reflns_limit_k_min -21
_diffrn_reflns_limit_l_max 20
_diffrn_reflns_limit_l_min -20
_diffrn_reflns_number 20315
_diffrn_reflns_point_group_measured_fraction_full 0.999
_diffrn_reflns_point_group_measured_fraction_max 0.999
_diffrn_reflns_theta_full 25.008
_diffrn_reflns_theta_max 25.008
_diffrn_reflns_theta_min 1.650
_diffrn_source 'sealed tube'
_exptl_absorpt_coefficient_mu 0.151
_exptl_absorpt_correction_T_max 0.970
_exptl_absorpt_correction_T_min 0.947
_exptl_absorpt_correction_type multi-scan
_exptl_absorpt_process_details SADABS
_exptl_crystal_colour colorless
_exptl_crystal_density_diffrn 1.210
_exptl_crystal_description block
_exptl_crystal_F_000 1224
_exptl_crystal_size_max 0.400
_exptl_crystal_size_mid 0.300
_exptl_crystal_size_min 0.200
_exptl_transmission_factor_max 0.970
_exptl_transmission_factor_min 0.947
_refine_diff_density_max 0.251
_refine_diff_density_min -0.375
_refine_diff_density_rms 0.054
_refine_ls_extinction_coef .
_refine_ls_extinction_method none
_refine_ls_goodness_of_fit_ref 1.103
_refine_ls_hydrogen_treatment constr
_refine_ls_matrix_type full
_refine_ls_number_parameters 352
_refine_ls_number_reflns 5496
_refine_ls_number_restraints 2
_refine_ls_restrained_S_all 1.106
_refine_ls_R_factor_all 0.0515
_refine_ls_R_factor_gt 0.0435
_refine_ls_shift/su_max 0.002
_refine_ls_shift/su_mean 0.000
_refine_ls_structure_factor_coef Fsqd
_refine_ls_weighting_details 'w=1/[\s^2^(Fo^2^)+(0.0718P)^2^+0.7849P] where P=(Fo^2^+2Fc^2^)/3'
_refine_ls_weighting_scheme calc
_refine_ls_wR_factor_gt 0.1253
_refine_ls_wR_factor_ref 0.1333
_reflns_Friedel_coverage 0.000
_reflns_Friedel_fraction_full .
_reflns_Friedel_fraction_max .
_reflns_number_gt 4660
_reflns_number_total 5496
_reflns_threshold_expression 'I > 2\s(I)'
_cod_data_source_file suppl_j_ncrs-2023-0047_suppl.cif
_cod_data_source_block 1
_cod_original_sg_symbol_H-M 'P 21/n'
_cod_database_code 8107475
_shelx_shelxl_version_number 2014/7
_shelx_space_group_comment
;
The symmetry employed for this shelxl refinement is uniquely defined
by the following loop, which should always be used as a source of
symmetry information in preference to the above space-group names.
They are only intended as comments.
;
_shelx_estimated_absorpt_t_min 0.941
_shelx_estimated_absorpt_t_max 0.970

loop_
_space_group_symop_operation_xyz
'x, y, z'
'-x+1/2, y+1/2, -z+1/2'
'-x, -y, -z'
'x-1/2, -y-1/2, z-1/2'

loop_
_atom_site_label
_atom_site_type_symbol
_atom_site_fract_x
_atom_site_fract_y
_atom_site_fract_z
_atom_site_U_iso_or_equiv
_atom_site_adp_type
_atom_site_occupancy
_atom_site_site_symmetry_order
_atom_site_calc_flag
_atom_site_refinement_flags_posn
_atom_site_refinement_flags_adp
_atom_site_refinement_flags_occupancy
_atom_site_disorder_assembly
_atom_site_disorder_group
C1 C 0.29582(16) 0.12453(9) 0.95133(11) 0.0394(4) Uani 1 1 d . . . . .
N1 N -0.35892(16) 0.09333(10) 0.49290(10) 0.0594(5) Uani 1 1 d . . . . .
H1A H -0.4300 0.1191 0.4911 0.071 Uiso 1 1 calc R U . . .
H1B H -0.3545 0.0586 0.4590 0.071 Uiso 1 1 calc R U . . .
O1 O 0.41940(13) 0.04032(7) 1.06220(8) 0.0544(4) Uani 1 1 d . . . . .
S1 S 0.38869(4) 0.11686(2) 1.04727(3) 0.04099(15) Uani 1 1 d . . . . .
C2 C 0.18696(18) 0.17094(11) 0.94029(12) 0.0498(5) Uani 1 1 d . . . . .
H2A H 0.1657 0.1997 0.9818 0.060 Uiso 1 1 calc R U . . .
N2 N -0.14583(16) 0.06837(10) 0.54895(11) 0.0606(5) Uani 1 1 d . . . . .
H2B H -0.0781 0.0780 0.5837 0.073 Uiso 1 1 calc R U . . .
H2C H -0.1419 0.0337 0.5149 0.073 Uiso 1 1 calc R U . . .
O2 O 0.31935(13) 0.15680(8) 1.10117(8) 0.0543(4) Uani 1 1 d . . . . .
C3 C 0.11055(19) 0.17365(11) 0.86634(12) 0.0520(5) Uani 1 1 d . . . . .
H3A H 0.0374 0.2047 0.8583 0.062 Uiso 1 1 calc R U . . .
N3 N -0.26318(16) 0.16009(9) 0.59952(10) 0.0529(4) Uani 1 1 d . . . . .
H3B H -0.3343 0.1858 0.5977 0.063 Uiso 1 1 calc R U . . .
H3C H -0.1965 0.1691 0.6352 0.063 Uiso 1 1 calc R U . . .
O3 O -0.04629(15) 0.17454(10) 0.71916(9) 0.0734(5) Uani 1 1 d . . . . .
C4 C 0.14098(17) 0.13096(10) 0.80408(11) 0.0444(4) Uani 1 1 d . . . . .
N4 N 0.08536(18) 0.15126(10) 0.27330(9) 0.0553(4) Uani 1 1 d . . . . .
O4 O 0.07160(14) 0.08491(9) 0.67381(8) 0.0615(4) Uani 1 1 d . . . . .
C5 C 0.25260(17) 0.08600(11) 0.81627(11) 0.0464(4) Uani 1 1 d . . . . .
H5A H 0.2753 0.0581 0.7745 0.056 Uiso 1 1 calc R U . . .
O5 O 0.88805(13) 0.35269(8) 1.02285(11) 0.0665(4) Uani 1 1 d . . . . .
C6 C 0.33000(17) 0.08245(10) 0.88976(11) 0.0457(4) Uani 1 1 d . . . . .
H6A H 0.4042 0.0521 0.8977 0.055 Uiso 1 1 calc R U . . .
O6 O 1.00180(12) 0.25136(8) 1.06179(9) 0.0600(4) Uani 1 1 d . . . . .
C7 C 0.04827(19) 0.13080(12) 0.72564(12) 0.0519(5) Uani 1 1 d . . . . .
O1W O 0.25168(18) 0.03266(9) 0.58227(12) 0.0818(5) Uani 1 1 d D . . . .
H1WA H 0.2052 0.0470 0.6166 0.123 Uiso 1 1 d DR U . . .
H1WB H 0.2946 0.0723 0.5642 0.123 Uiso 1 1 d DR U . . .
C8 C 0.53784(16) 0.16473(9) 1.04204(10) 0.0378(4) Uani 1 1 d . . . . .
C9 C 0.65150(17) 0.12744(10) 1.03027(11) 0.0427(4) Uani 1 1 d . . . . .
H9A H 0.6501 0.0767 1.0224 0.051 Uiso 1 1 calc R U . . .
C10 C 0.76715(16) 0.16707(10) 1.03040(11) 0.0436(4) Uani 1 1 d . . . . .
H10A H 0.8447 0.1424 1.0240 0.052 Uiso 1 1 calc R U . . .
C11 C 0.76919(16) 0.24311(10) 1.04004(10) 0.0383(4) Uani 1 1 d . . . . .
C12 C 0.65278(18) 0.27931(11) 1.04854(13) 0.0510(5) Uani 1 1 d . . . . .
H12A H 0.6524 0.3304 1.0528 0.061 Uiso 1 1 calc R U . . .
C13 C 0.53724(18) 0.24042(11) 1.05075(13) 0.0510(5) Uani 1 1 d . . . . .
H13A H 0.4599 0.2649 1.0580 0.061 Uiso 1 1 calc R U . . .
C14 C 0.89718(17) 0.28569(10) 1.04169(11) 0.0429(4) Uani 1 1 d . . . . .
C15 C -0.25641(17) 0.10712(10) 0.54782(11) 0.0444(4) Uani 1 1 d . . . . .
C16 C 0.1906(3) 0.11511(15) 0.33308(14) 0.0744(7) Uani 1 1 d . . . . .
H16A H 0.1640 0.0646 0.3406 0.089 Uiso 1 1 calc R U . . .
H16B H 0.1926 0.1403 0.3835 0.089 Uiso 1 1 calc R U . . .
C17 C 0.3304(3) 0.1143(2) 0.31212(19) 0.0955(10) Uani 1 1 d . . . . .
H17A H 0.3267 0.1234 0.2557 0.115 Uiso 1 1 calc R U . . .
H17B H 0.3811 0.1538 0.3404 0.115 Uiso 1 1 calc R U . . .
C18 C 0.3975(4) 0.0446(2) 0.3320(4) 0.1507(19) Uani 1 1 d . . . . .
H18A H 0.4850 0.0466 0.3178 0.226 Uiso 1 1 calc R U . . .
H18B H 0.4031 0.0358 0.3880 0.226 Uiso 1 1 calc R U . . .
H18C H 0.3488 0.0053 0.3034 0.226 Uiso 1 1 calc R U . . .
C19 C 0.0783(2) 0.11491(11) 0.19247(12) 0.0570(5) Uani 1 1 d . . . . .
H19A H 0.0099 0.1396 0.1564 0.068 Uiso 1 1 calc R U . . .
H19B H 0.1617 0.1235 0.1731 0.068 Uiso 1 1 calc R U . . .
C20 C 0.0507(3) 0.03360(14) 0.18826(16) 0.0810(8) Uani 1 1 d . . . . .
H20A H -0.0353 0.0239 0.2038 0.097 Uiso 1 1 calc R U . . .
H20B H 0.1168 0.0077 0.2247 0.097 Uiso 1 1 calc R U . . .
C21 C 0.0530(3) 0.00610(15) 0.10529(19) 0.0919(9) Uani 1 1 d . . . . .
H21A H 0.0353 -0.0459 0.1031 0.138 Uiso 1 1 calc R U . . .
H21B H -0.0132 0.0314 0.0694 0.138 Uiso 1 1 calc R U . . .
H21C H 0.1386 0.0152 0.0903 0.138 Uiso 1 1 calc R U . . .
C22 C -0.0447(2) 0.14257(14) 0.30508(14) 0.0674(6) Uani 1 1 d . . . . .
H22A H -0.0344 0.1628 0.3584 0.081 Uiso 1 1 calc R U . . .
H22B H -0.0630 0.0903 0.3090 0.081 Uiso 1 1 calc R U . . .
C23 C -0.1638(3) 0.17903(19) 0.25638(18) 0.0880(8) Uani 1 1 d . . . . .
H23A H -0.1564 0.2322 0.2620 0.106 Uiso 1 1 calc R U . . .
H23B H -0.1654 0.1670 0.2008 0.106 Uiso 1 1 calc R U . . .
C24 C -0.2910(3) 0.1534(2) 0.2833(3) 0.1161(12) Uani 1 1 d . . . . .
H24A H -0.3648 0.1771 0.2518 0.174 Uiso 1 1 calc R U . . .
H24B H -0.2990 0.1010 0.2770 0.174 Uiso 1 1 calc R U . . .
H24C H -0.2900 0.1661 0.3381 0.174 Uiso 1 1 calc R U . . .
C25 C 0.1177(2) 0.23175(12) 0.26025(12) 0.0615(6) Uani 1 1 d . . . . .
H25A H 0.2025 0.2339 0.2411 0.074 Uiso 1 1 calc R U . . .
H25B H 0.0519 0.2511 0.2186 0.074 Uiso 1 1 calc R U . . .
C26 C 0.1238(4) 0.28223(15) 0.33148(15) 0.0921(9) Uani 1 1 d . . . . .
H26A H 0.0409 0.2798 0.3528 0.111 Uiso 1 1 calc R U . . .
H26B H 0.1941 0.2663 0.3725 0.111 Uiso 1 1 calc R U . . .
C27 C 0.1491(4) 0.36003(16) 0.30769(18) 0.0967(10) Uani 1 1 d . . . . .
H27A H 0.1528 0.3917 0.3531 0.145 Uiso 1 1 calc R U . . .
H27B H 0.2317 0.3623 0.2872 0.145 Uiso 1 1 calc R U . . .
H27C H 0.0789 0.3758 0.2675 0.145 Uiso 1 1 calc R U . . .

loop_
_atom_site_aniso_label
_atom_site_aniso_U_11
_atom_site_aniso_U_22
_atom_site_aniso_U_33
_atom_site_aniso_U_23
_atom_site_aniso_U_13
_atom_site_aniso_U_12
C1 0.0312(8) 0.0410(9) 0.0449(10) 0.0014(7) 0.0017(7) -0.0069(7)
N1 0.0445(9) 0.0682(11) 0.0623(11) -0.0198(9) -0.0036(8) 0.0166(8)
O1 0.0518(8) 0.0487(8) 0.0601(8) 0.0138(6) -0.0011(6) -0.0105(6)
S1 0.0343(2) 0.0478(3) 0.0402(3) 0.00316(18) 0.00351(18) -0.00946(17)
C2 0.0435(10) 0.0519(11) 0.0526(11) -0.0067(9) 0.0022(8) 0.0027(8)
N2 0.0427(9) 0.0647(11) 0.0716(12) -0.0156(9) -0.0008(8) 0.0162(8)
O2 0.0439(7) 0.0748(9) 0.0465(7) -0.0035(6) 0.0146(6) -0.0110(6)
C3 0.0413(10) 0.0535(11) 0.0585(12) -0.0010(9) -0.0013(9) 0.0093(8)
N3 0.0419(8) 0.0619(10) 0.0523(10) -0.0098(8) -0.0017(7) 0.0133(7)
O3 0.0596(9) 0.0885(12) 0.0646(10) -0.0027(8) -0.0164(7) 0.0217(8)
C4 0.0360(9) 0.0480(10) 0.0476(10) 0.0062(8) 0.0005(8) -0.0044(7)
N4 0.0651(11) 0.0629(11) 0.0399(9) 0.0097(7) 0.0144(8) -0.0074(8)
O4 0.0520(8) 0.0847(11) 0.0458(8) -0.0029(7) 0.0004(6) 0.0030(7)
C5 0.0397(9) 0.0540(11) 0.0452(10) -0.0025(8) 0.0047(8) 0.0003(8)
O5 0.0438(8) 0.0558(9) 0.1018(12) 0.0200(8) 0.0166(8) -0.0060(6)
C6 0.0347(9) 0.0509(11) 0.0505(11) 0.0014(8) 0.0021(8) 0.0033(8)
O6 0.0336(7) 0.0596(8) 0.0842(11) 0.0083(8) -0.0006(6) -0.0057(6)
C7 0.0417(10) 0.0635(12) 0.0485(11) 0.0091(10) 0.0002(8) -0.0033(9)
O1W 0.0875(12) 0.0514(9) 0.1138(15) -0.0179(9) 0.0388(11) 0.0054(8)
C8 0.0334(8) 0.0439(9) 0.0352(9) -0.0003(7) 0.0022(7) -0.0068(7)
C9 0.0376(9) 0.0384(9) 0.0504(10) -0.0013(8) 0.0003(8) -0.0018(7)
C10 0.0312(8) 0.0472(10) 0.0515(10) 0.0001(8) 0.0027(7) 0.0027(7)
C11 0.0337(8) 0.0461(10) 0.0344(9) 0.0000(7) 0.0025(7) -0.0052(7)
C12 0.0415(10) 0.0422(10) 0.0714(13) -0.0097(9) 0.0150(9) -0.0063(8)
C13 0.0350(9) 0.0482(11) 0.0724(13) -0.0118(9) 0.0160(9) -0.0028(8)
C14 0.0353(9) 0.0489(11) 0.0448(10) 0.0017(8) 0.0070(7) -0.0060(8)
C15 0.0376(9) 0.0498(10) 0.0457(10) 0.0008(8) 0.0058(8) 0.0060(8)
C16 0.0800(16) 0.0893(18) 0.0541(13) 0.0259(12) 0.0103(12) 0.0016(13)
C17 0.0725(17) 0.130(3) 0.0824(19) 0.0321(18) 0.0047(15) -0.0003(17)
C18 0.074(2) 0.110(3) 0.265(6) -0.020(3) 0.015(3) 0.000(2)
C19 0.0666(13) 0.0591(12) 0.0487(11) 0.0044(9) 0.0202(10) -0.0085(10)
C20 0.101(2) 0.0672(15) 0.0770(17) 0.0009(12) 0.0202(14) -0.0288(14)
C21 0.118(2) 0.0661(16) 0.098(2) -0.0149(15) 0.0390(18) -0.0205(16)
C22 0.0758(15) 0.0784(15) 0.0535(13) 0.0115(11) 0.0281(11) -0.0049(12)
C23 0.0766(17) 0.113(2) 0.0787(18) 0.0115(16) 0.0263(14) 0.0045(16)
C24 0.082(2) 0.114(3) 0.162(4) 0.008(2) 0.051(2) 0.0037(19)
C25 0.0820(15) 0.0616(13) 0.0415(11) 0.0054(9) 0.0110(10) -0.0123(11)
C26 0.146(3) 0.0811(18) 0.0514(14) -0.0086(12) 0.0224(16) -0.0205(18)
C27 0.143(3) 0.0766(18) 0.0774(18) -0.0193(14) 0.0387(19) -0.0265(18)

loop_
_atom_type_symbol
_atom_type_description
_atom_type_scat_dispersion_real
_atom_type_scat_dispersion_imag
_atom_type_scat_source
C C 0.0033 0.0016 'International Tables Vol C Tables 4.2.6.8 and 6.1.1.4'
H H 0.0000 0.0000 'International Tables Vol C Tables 4.2.6.8 and 6.1.1.4'
N N 0.0061 0.0033 'International Tables Vol C Tables 4.2.6.8 and 6.1.1.4'
O O 0.0106 0.0060 'International Tables Vol C Tables 4.2.6.8 and 6.1.1.4'
S S 0.1246 0.1234 'International Tables Vol C Tables 4.2.6.8 and 6.1.1.4'

loop_
_geom_angle_atom_site_label_1
_geom_angle_atom_site_label_2
_geom_angle_atom_site_label_3
_geom_angle
_geom_angle_site_symmetry_1
_geom_angle_site_symmetry_3
C6 C1 C2 121.25(17) . .
C6 C1 S1 119.75(13) . .
C2 C1 S1 118.97(14) . .
C15 N1 H1A 120.0 . .
C15 N1 H1B 120.0 . .
H1A N1 H1B 120.0 . .
O2 S1 O1 119.31(9) . .
O2 S1 C8 107.10(8) . .
O1 S1 C8 108.40(8) . .
O2 S1 C1 107.63(9) . .
O1 S1 C1 108.23(8) . .
C8 S1 C1 105.35(8) . .
C3 C2 C1 118.73(18) . .
C3 C2 H2A 120.6 . .
C1 C2 H2A 120.6 . .
C15 N2 H2B 120.0 . .
C15 N2 H2C 120.0 . .
H2B N2 H2C 120.0 . .
C2 C3 C4 121.21(17) . .
C2 C3 H3A 119.4 . .
C4 C3 H3A 119.4 . .
C15 N3 H3B 120.0 . .
C15 N3 H3C 120.0 . .
H3B N3 H3C 120.0 . .
C3 C4 C5 118.91(17) . .
C3 C4 C7 119.57(17) . .
C5 C4 C7 121.43(17) . .
C22 N4 C16 106.73(16) . .
C22 N4 C19 110.51(17) . .
C16 N4 C19 110.89(18) . .
C22 N4 C25 111.92(18) . .
C16 N4 C25 111.40(18) . .
C19 N4 C25 105.47(14) . .
C6 C5 C4 120.70(18) . .
C6 C5 H5A 119.6 . .
C4 C5 H5A 119.6 . .
C5 C6 C1 119.17(17) . .
C5 C6 H6A 120.4 . .
C1 C6 H6A 120.4 . .
O3 C7 O4 125.66(19) . .
O3 C7 C4 116.96(19) . .
O4 C7 C4 117.35(17) . .
H1WA O1W H1WB 109.6 . .
C13 C8 C9 121.23(15) . .
C13 C8 S1 117.74(13) . .
C9 C8 S1 121.03(13) . .
C10 C9 C8 118.75(16) . .
C10 C9 H9A 120.6 . .
C8 C9 H9A 120.6 . .
C9 C10 C11 120.96(16) . .
C9 C10 H10A 119.5 . .
C11 C10 H10A 119.5 . .
C12 C11 C10 119.02(15) . .
C12 C11 C14 120.56(16) . .
C10 C11 C14 120.42(15) . .
C13 C12 C11 120.77(17) . .
C13 C12 H12A 119.6 . .
C11 C12 H12A 119.6 . .
C12 C13 C8 119.20(17) . .
C12 C13 H13A 120.4 . .
C8 C13 H13A 120.4 . .
O6 C14 O5 125.75(17) . .
O6 C14 C11 117.11(16) . .
O5 C14 C11 117.14(16) . .
N3 C15 N1 119.97(16) . .
N3 C15 N2 120.37(17) . .
N1 C15 N2 119.64(18) . .
N4 C16 C17 116.37(19) . .
N4 C16 H16A 108.2 . .
C17 C16 H16A 108.2 . .
N4 C16 H16B 108.2 . .
C17 C16 H16B 108.2 . .
H16A C16 H16B 107.3 . .
C18 C17 C16 112.4(3) . .
C18 C17 H17A 109.1 . .
C16 C17 H17A 109.1 . .
C18 C17 H17B 109.1 . .
C16 C17 H17B 109.1 . .
H17A C17 H17B 107.9 . .
C17 C18 H18A 109.5 . .
C17 C18 H18B 109.5 . .
H18A C18 H18B 109.5 . .
C17 C18 H18C 109.5 . .
H18A C18 H18C 109.5 . .
H18B C18 H18C 109.5 . .
C20 C19 N4 116.97(18) . .
C20 C19 H19A 108.1 . .
N4 C19 H19A 108.1 . .
C20 C19 H19B 108.1 . .
N4 C19 H19B 108.1 . .
H19A C19 H19B 107.3 . .
C19 C20 C21 110.0(2) . .
C19 C20 H20A 109.7 . .
C21 C20 H20A 109.7 . .
C19 C20 H20B 109.7 . .
C21 C20 H20B 109.7 . .
H20A C20 H20B 108.2 . .
C20 C21 H21A 109.5 . .
C20 C21 H21B 109.5 . .
H21A C21 H21B 109.5 . .
C20 C21 H21C 109.5 . .
H21A C21 H21C 109.5 . .
H21B C21 H21C 109.5 . .
N4 C22 C23 115.72(18) . .
N4 C22 H22A 108.4 . .
C23 C22 H22A 108.4 . .
N4 C22 H22B 108.4 . .
C23 C22 H22B 108.4 . .
H22A C22 H22B 107.4 . .
C24 C23 C22 110.9(3) . .
C24 C23 H23A 109.5 . .
C22 C23 H23A 109.5 . .
C24 C23 H23B 109.5 . .
C22 C23 H23B 109.5 . .
H23A C23 H23B 108.1 . .
C23 C24 H24A 109.5 . .
C23 C24 H24B 109.5 . .
H24A C24 H24B 109.5 . .
C23 C24 H24C 109.5 . .
H24A C24 H24C 109.5 . .
H24B C24 H24C 109.5 . .
C26 C25 N4 116.59(18) . .
C26 C25 H25A 108.1 . .
N4 C25 H25A 108.1 . .
C26 C25 H25B 108.1 . .
N4 C25 H25B 108.1 . .
H25A C25 H25B 107.3 . .
C27 C26 C25 109.9(2) . .
C27 C26 H26A 109.7 . .
C25 C26 H26A 109.7 . .
C27 C26 H26B 109.7 . .
C25 C26 H26B 109.7 . .
H26A C26 H26B 108.2 . .
C26 C27 H27A 109.5 . .
C26 C27 H27B 109.5 . .
H27A C27 H27B 109.5 . .
C26 C27 H27C 109.5 . .
H27A C27 H27C 109.5 . .
H27B C27 H27C 109.5 . .

loop_
_geom_bond_atom_site_label_1
_geom_bond_atom_site_label_2
_geom_bond_distance
_geom_bond_site_symmetry_2
C1 C6 1.382(3) .
C1 C2 1.386(3) .
C1 S1 1.7718(18) .
N1 C15 1.323(2) .
N1 H1A 0.8600 .
N1 H1B 0.8600 .
O1 S1 1.4374(15) .
S1 O2 1.4349(14) .
S1 C8 1.7671(17) .
C2 C3 1.383(3) .
C2 H2A 0.9300 .
N2 C15 1.328(2) .
N2 H2B 0.8600 .
N2 H2C 0.8600 .
C3 C4 1.384(3) .
C3 H3A 0.9300 .
N3 C15 1.312(2) .
N3 H3B 0.8600 .
N3 H3C 0.8600 .
O3 C7 1.242(3) .
C4 C5 1.393(3) .
C4 C7 1.521(3) .
N4 C22 1.514(3) .
N4 C16 1.518(3) .
N4 C19 1.519(3) .
N4 C25 1.520(3) .
O4 C7 1.261(3) .
C5 C6 1.382(3) .
C5 H5A 0.9300 .
O5 C14 1.257(2) .
C6 H6A 0.9300 .
O6 C14 1.241(2) .
O1W H1WA 0.8464 .
O1W H1WB 0.9175 .
C8 C13 1.381(3) .
C8 C9 1.383(2) .
C9 C10 1.383(2) .
C9 H9A 0.9300 .
C10 C11 1.388(3) .
C10 H10A 0.9300 .
C11 C12 1.384(2) .
C11 C14 1.515(2) .
C12 C13 1.380(3) .
C12 H12A 0.9300 .
C13 H13A 0.9300 .
C16 C17 1.522(4) .
C16 H16A 0.9700 .
C16 H16B 0.9700 .
C17 C18 1.454(5) .
C17 H17A 0.9700 .
C17 H17B 0.9700 .
C18 H18A 0.9600 .
C18 H18B 0.9600 .
C18 H18C 0.9600 .
C19 C20 1.501(3) .
C19 H19A 0.9700 .
C19 H19B 0.9700 .
C20 C21 1.502(4) .
C20 H20A 0.9700 .
C20 H20B 0.9700 .
C21 H21A 0.9600 .
C21 H21B 0.9600 .
C21 H21C 0.9600 .
C22 C23 1.521(4) .
C22 H22A 0.9700 .
C22 H22B 0.9700 .
C23 C24 1.513(4) .
C23 H23A 0.9700 .
C23 H23B 0.9700 .
C24 H24A 0.9600 .
C24 H24B 0.9600 .
C24 H24C 0.9600 .
C25 C26 1.514(3) .
C25 H25A 0.9700 .
C25 H25B 0.9700 .
C26 C27 1.501(4) .
C26 H26A 0.9700 .
C26 H26B 0.9700 .
C27 H27A 0.9600 .
C27 H27B 0.9600 .
C27 H27C 0.9600 .
